data_2019963
loop_
_publ_author_name
'Minyaev, Mikhail E.'
'Roitershtein, Dmitrii M.'
'Nifant'ev, Ilya E.'
'Ananyev, Ivan V.'
'Minyaeva, Tatyana V.'
'Mikhaylyev, Timofey A.'

_publ_section_title
;
 A structural study of
 (1<i>RS</i>,2<i>SR</i>,3<i>RS</i>,4<i>SR</i>,5<i>RS</i>)-2,4-dibenzoyl-1,3,5-triphenylcyclohexan-1-ol
 chloroform hemisolvate and
 (1<i>RS</i>,2<i>SR</i>,3<i>RS</i>,4<i>SR</i>,5<i>RS</i>)-2,4-dibenzoyl-1-phenyl-3,5-bis(2-methoxyphenyl)cyclohexan-1-ol
;
_journal_coeditor_code BG2554
_journal_issue 6
_journal_name_full 'Acta Crystallographica Section C'
_journal_page_first
;
;
_journal_paper_doi 10.1107/S2053229615009857
_journal_volume 71
_journal_year 2015
_chemical_formula_iupac 'C38 H32 O3, 0.5C H Cl3'
_chemical_formula_moiety 'C38 H32 O3, 0.5(C H Cl3)'
_chemical_formula_sum 'C38.5 H32.5 Cl1.5 O3'
_chemical_formula_weight 596.32
_chemical_melting_point_gt 524
_chemical_melting_point_lt 525
_chemical_name_common
;
2,4-Bibenzoyl-1,3,5-triphenylcyclohexan-1-ol chloroform semisolvate
;
_chemical_name_systematic
;
(4-Hydroxy-2,4,6-triphenylcyclohexane-1,3-diyl)bis(phenylmethanone)
chloroform hemisolvate
;
_space_group_crystal_system triclinic
_space_group_IT_number 2
_space_group_name_Hall '-P 1'
_space_group_name_H-M_alt 'P -1'
_symmetry_cell_setting triclinic
_symmetry_space_group_name_Hall '-P 1'
_symmetry_space_group_name_H-M 'P -1'
_atom_sites_solution_hydrogens mixed
_atom_sites_solution_primary direct
_atom_sites_solution_secondary difmap
_audit_creation_method SHELXL-2014
_cell_angle_alpha 94.3850(10)
_cell_angle_beta 97.2920(10)
_cell_angle_gamma 101.0740(10)
_cell_formula_units_Z 4
_cell_length_a 12.3059(7)
_cell_length_b 12.3943(7)
_cell_length_c 20.4500(12)
_cell_measurement_reflns_used 5406
_cell_measurement_temperature 123(2)
_cell_measurement_theta_max 28.330
_cell_measurement_theta_min 2.4465
_cell_volume 3019.9(3)
_computing_cell_refinement
;
SAINT (Bruker, 2007)
;
_computing_data_collection
;
APEX2 (Bruker, 2007)
;
_computing_data_reduction
;
SAINT (Bruker, 2007)
;
_computing_molecular_graphics
;
SHELXTL (Sheldrick, 2008)
;
_computing_publication_material
;
SHELXTL (Sheldrick, 2008) and publCIF (Westrip, 2010)
;
_computing_structure_refinement
;
SHELXL2014 (Sheldrick, 2015)
;
_computing_structure_solution
;
SHELXS2013 (Sheldrick, 2008)
;
_diffrn_ambient_temperature 123(2)
_diffrn_measured_fraction_theta_full 1.000
_diffrn_measured_fraction_theta_max 0.998
_diffrn_measurement_device_type 'Bruker APEXII CCD area-detector'
_diffrn_measurement_method '\f and \w scans'
_diffrn_radiation_monochromator graphite
_diffrn_radiation_source 'fine-focus sealed tube'
_diffrn_radiation_type MoK\a
_diffrn_radiation_wavelength 0.71073
_diffrn_reflns_av_R_equivalents 0.0361
_diffrn_reflns_limit_h_max 16
_diffrn_reflns_limit_h_min -16
_diffrn_reflns_limit_k_max 16
_diffrn_reflns_limit_k_min -16
_diffrn_reflns_limit_l_max 27
_diffrn_reflns_limit_l_min -27
_diffrn_reflns_number 35428
_diffrn_reflns_theta_full 25.242
_diffrn_reflns_theta_max 28.341
_diffrn_reflns_theta_min 1.683
_exptl_absorpt_coefficient_mu 0.209
_exptl_absorpt_correction_T_max 1.0000
_exptl_absorpt_correction_T_min 0.8260
_exptl_absorpt_correction_type multi-scan
_exptl_absorpt_process_details
;
(SADABS; Sheldrick, 1997)
;
_exptl_crystal_colour colourless
_exptl_crystal_density_diffrn 1.312
_exptl_crystal_density_method 'not measured'
_exptl_crystal_description block
_exptl_crystal_F_000 1252
_exptl_crystal_size_max 0.6
_exptl_crystal_size_mid 0.5
_exptl_crystal_size_min 0.3
_refine_diff_density_max 0.792
_refine_diff_density_min -0.348
_refine_ls_extinction_method none
_refine_ls_goodness_of_fit_ref 1.033
_refine_ls_hydrogen_treatment mixed
_refine_ls_matrix_type full
_refine_ls_number_parameters 783
_refine_ls_number_reflns 15042
_refine_ls_number_restraints 2
_refine_ls_restrained_S_all 1.033
_refine_ls_R_factor_all 0.0691
_refine_ls_R_factor_gt 0.0455
_refine_ls_shift/su_max 0.001
_refine_ls_shift/su_mean 0.000
_refine_ls_structure_factor_coef Fsqd
_refine_ls_weighting_details 'w=1/[\s^2^(Fo^2^)+(0.0509P)^2^+0.9957P] where P=(Fo^2^+2Fc^2^)/3'
_refine_ls_weighting_scheme calc
_refine_ls_wR_factor_gt 0.1062
_refine_ls_wR_factor_ref 0.1157
_reflns_number_gt 11035
_reflns_number_total 15042
_reflns_threshold_expression I>2\s(I)
_cod_data_source_file bg2554sup1.cif
_cod_data_source_block mol-1
_cod_database_code 2019963
_shelx_space_group_comment
;
The symmetry employed for this shelxl refinement is uniquely defined
by the following loop, which should always be used as a source of
symmetry information in preference to the above space-group names.
They are only intended as comments.
;
_shelx_estimated_absorpt_t_min 0.885
_shelx_estimated_absorpt_t_max 0.940
_shelxl_version_number 2.014

loop_
_space_group_symop_operation_xyz
'x, y, z'
'-x, -y, -z'

loop_
_atom_site_type_symbol
_atom_site_label
_atom_site_fract_x
_atom_site_fract_y
_atom_site_fract_z
_atom_site_U_iso_or_equiv
_atom_site_adp_type
_atom_site_calc_flag
_atom_site_occupancy
Cl Cl1 0.16036(4) 0.28466(4) 0.36573(2) 0.02701(10) Uani d 1
Cl Cl2 0.11889(4) 0.44456(4) 0.46621(2) 0.03033(11) Uani d 1
Cl Cl3 0.21120(4) 0.25728(4) 0.50478(2) 0.02812(11) Uani d 1
O O1 0.86315(10) -0.09124(10) 0.35920(6) 0.0208(3) Uani d 1
H H1 0.8121(16) -0.1332(16) 0.3782(10) 0.034(6) Uiso d 1
O O2 0.65566(10) -0.15878(10) 0.39113(6) 0.0219(3) Uani d 1
O O3 0.75886(10) -0.25280(10) 0.16312(6) 0.0220(3) Uani d 1
C C1 0.82050(13) 0.00492(13) 0.34348(8) 0.0156(3) Uani d 1
C C2 0.69368(13) -0.02700(13) 0.31476(8) 0.0142(3) Uani d 1
H H2 0.6667 0.0410 0.3027 0.017 Uiso calc 1
C C3 0.67357(13) -0.11134(13) 0.25232(8) 0.0146(3) Uani d 1
H H3 0.6953 -0.1806 0.2665 0.017 Uiso calc 1
C C4 0.74760(13) -0.06989(13) 0.19990(8) 0.0148(3) Uani d 1
H H4 0.7205 -0.0071 0.1798 0.018 Uiso calc 1
C C5 0.87304(13) -0.03252(13) 0.22937(8) 0.0146(3) Uani d 1
H H5 0.8995 -0.0989 0.2450 0.018 Uiso calc 1
C C6 0.88679(14) 0.05262(13) 0.28993(8) 0.0166(3) Uani d 1
H H6A 0.8603 0.1191 0.2761 0.020 Uiso calc 1
H H6B 0.9670 0.0753 0.3085 0.020 Uiso calc 1
C C7 0.83923(13) 0.08945(13) 0.40485(8) 0.0165(3) Uani d 1
C C8 0.88948(14) 0.06657(14) 0.46583(8) 0.0184(3) Uani d 1
H H8 0.9108 -0.0027 0.4697 0.022 Uiso calc 1
C C9 0.90884(14) 0.14440(15) 0.52132(8) 0.0213(4) Uani d 1
H H9 0.9436 0.1280 0.5625 0.026 Uiso calc 1
C C10 0.87759(14) 0.24535(15) 0.51663(8) 0.0214(4) Uani d 1
H H10 0.8902 0.2980 0.5545 0.026 Uiso calc 1
C C11 0.82747(15) 0.26892(15) 0.45580(9) 0.0226(4) Uani d 1
H H11 0.8060 0.3381 0.4522 0.027 Uiso calc 1
C C12 0.80868(15) 0.19170(14) 0.40037(8) 0.0212(4) Uani d 1
H H12 0.7748 0.2087 0.3591 0.025 Uiso calc 1
C C13 0.62662(13) -0.07956(13) 0.36620(8) 0.0156(3) Uani d 1
C C14 0.52752(13) -0.04018(13) 0.38601(8) 0.0166(3) Uani d 1
C C15 0.46618(14) -0.10081(14) 0.42928(8) 0.0193(3) Uani d 1
H H15 0.4890 -0.1644 0.4448 0.023 Uiso calc 1
C C16 0.37325(14) -0.06928(15) 0.44944(8) 0.0223(4) Uani d 1
H H16 0.3320 -0.1114 0.4784 0.027 Uiso calc 1
C C17 0.33994(15) 0.02420(16) 0.42736(9) 0.0255(4) Uani d 1
H H17 0.2759 0.0460 0.4412 0.031 Uiso calc 1
C C18 0.40005(15) 0.08568(16) 0.38511(9) 0.0253(4) Uani d 1
H H18 0.3773 0.1498 0.3703 0.030 Uiso calc 1
C C19 0.49362(15) 0.05376(14) 0.36427(9) 0.0212(4) Uani d 1
H H19 0.5344 0.0960 0.3352 0.025 Uiso calc 1
C C20 0.55081(13) -0.14096(13) 0.22153(7) 0.0154(3) Uani d 1
C C21 0.49356(15) -0.25064(14) 0.21275(8) 0.0211(4) Uani d 1
H H21 0.5309 -0.3068 0.2271 0.025 Uiso calc 1
C C22 0.38218(16) -0.27898(15) 0.18316(9) 0.0265(4) Uani d 1
H H22 0.3443 -0.3542 0.1772 0.032 Uiso calc 1
C C23 0.32670(15) -0.19822(16) 0.16240(9) 0.0247(4) Uani d 1
H H23 0.2505 -0.2176 0.1426 0.030 Uiso calc 1
C C24 0.38253(15) -0.08865(15) 0.17061(9) 0.0234(4) Uani d 1
H H24 0.3445 -0.0328 0.1564 0.028 Uiso calc 1
C C25 0.49412(14) -0.06033(14) 0.19960(8) 0.0196(3) Uani d 1
H H25 0.5321 0.0148 0.2045 0.023 Uiso calc 1
C C26 0.73613(13) -0.16608(13) 0.14622(8) 0.0166(3) Uani d 1
C C27 0.69905(14) -0.15658(14) 0.07465(8) 0.0188(3) Uani d 1
C C28 0.70456(15) -0.24413(15) 0.02846(9) 0.0242(4) Uani d 1
H H28 0.7337 -0.3053 0.0430 0.029 Uiso calc 1
C C29 0.66770(17) -0.24208(17) -0.03847(9) 0.0300(4) Uani d 1
H H29 0.6715 -0.3018 -0.0695 0.036 Uiso calc 1
C C30 0.62570(17) -0.15360(17) -0.05976(9) 0.0315(4) Uani d 1
H H30 0.6003 -0.1526 -0.1055 0.038 Uiso calc 1
C C31 0.62028(19) -0.06607(17) -0.01479(10) 0.0353(5) Uani d 1
H H31 0.5912 -0.0052 -0.0297 0.042 Uiso calc 1
C C32 0.65752(17) -0.06729(16) 0.05245(9) 0.0289(4) Uani d 1
H H32 0.6544 -0.0068 0.0832 0.035 Uiso calc 1
C C33 0.94237(14) 0.00899(14) 0.17643(8) 0.0174(3) Uani d 1
C C34 1.01253(14) -0.05437(14) 0.15097(8) 0.0202(3) Uani d 1
H H34 1.0190 -0.1223 0.1682 0.024 Uiso calc 1
C C35 1.07322(15) -0.01955(15) 0.10067(9) 0.0247(4) Uani d 1
H H35 1.1208 -0.0636 0.0840 0.030 Uiso calc 1
C C36 1.06425(15) 0.07927(15) 0.07493(9) 0.0249(4) Uani d 1
H H36 1.1046 0.1025 0.0401 0.030 Uiso calc 1
C C37 0.99622(16) 0.14366(15) 0.10031(9) 0.0247(4) Uani d 1
H H37 0.9908 0.2120 0.0833 0.030 Uiso calc 1
C C38 0.93565(15) 0.10898(14) 0.15061(9) 0.0210(3) Uani d 1
H H38 0.8891 0.1539 0.1676 0.025 Uiso calc 1
O O4 0.93260(11) 0.41154(11) 0.31559(7) 0.0258(3) Uani d 1
H H39 0.961(3) 0.376(2) 0.2832(13) 0.085(11) Uiso d 1
O O5 0.97595(10) 0.37361(10) 0.18672(6) 0.0235(3) Uani d 1
O O6 0.60445(10) 0.22212(10) 0.24810(6) 0.0230(3) Uani d 1
C C39 0.90657(14) 0.51145(14) 0.29188(8) 0.0177(3) Uani d 1
C C40 0.85630(13) 0.49095(13) 0.21687(8) 0.0155(3) Uani d 1
H H40 0.8350 0.5601 0.2021 0.019 Uiso calc 1
C C41 0.75245(13) 0.39591(13) 0.20405(8) 0.0156(3) Uani d 1
H H41 0.7771 0.3266 0.2157 0.019 Uiso calc 1
C C42 0.66379(13) 0.41618(13) 0.24807(8) 0.0155(3) Uani d 1
H H42 0.6285 0.4774 0.2321 0.019 Uiso calc 1
C C43 0.71338(13) 0.44550(14) 0.32269(8) 0.0171(3) Uani d 1
H H43 0.7383 0.3790 0.3392 0.021 Uiso calc 1
C C44 0.81605(14) 0.54033(14) 0.33148(8) 0.0190(3) Uani d 1
H H44A 0.8473 0.5562 0.3791 0.023 Uiso calc 1
H H44B 0.7931 0.6077 0.3164 0.023 Uiso calc 1
C C45 1.01111(14) 0.60416(14) 0.30101(8) 0.0187(3) Uani d 1
C C46 1.11758(14) 0.57953(16) 0.31002(9) 0.0229(4) Uani d 1
H H46 1.1254 0.5053 0.3136 0.027 Uiso calc 1
C C47 1.21230(15) 0.66270(17) 0.31387(9) 0.0267(4) Uani d 1
H H47 1.2843 0.6447 0.3200 0.032 Uiso calc 1
C C48 1.20316(15) 0.77174(16) 0.30887(9) 0.0254(4) Uani d 1
H H48 1.2682 0.8282 0.3111 0.030 Uiso calc 1
C C49 1.09754(16) 0.79709(15) 0.30058(9) 0.0248(4) Uani d 1
H H49 1.0901 0.8716 0.2979 0.030 Uiso calc 1
C C50 1.00253(15) 0.71406(15) 0.29622(9) 0.0224(4) Uani d 1
H H50 0.9307 0.7324 0.2899 0.027 Uiso calc 1
C C51 0.94415(13) 0.45989(13) 0.17693(8) 0.0167(3) Uani d 1
C C52 0.99308(13) 0.53065(14) 0.12776(8) 0.0173(3) Uani d 1
C C53 1.08083(14) 0.49903(15) 0.09831(9) 0.0220(4) Uani d 1
H H53 1.1076 0.4353 0.1105 0.026 Uiso calc 1
C C54 1.12841(15) 0.56051(16) 0.05164(9) 0.0254(4) Uani d 1
H H54 1.1884 0.5394 0.0323 0.031 Uiso calc 1
C C55 1.08894(15) 0.65275(16) 0.03305(9) 0.0262(4) Uani d 1
H H55 1.1218 0.6947 0.0010 0.031 Uiso calc 1
C C56 1.00138(16) 0.68395(15) 0.06134(9) 0.0245(4) Uani d 1
H H56 0.9736 0.7465 0.0480 0.029 Uiso calc 1
C C57 0.95440(15) 0.62383(14) 0.10906(8) 0.0208(4) Uani d 1
H H57 0.8956 0.6464 0.1290 0.025 Uiso calc 1
C C58 0.70126(13) 0.37846(14) 0.13135(8) 0.0177(3) Uani d 1
C C59 0.69034(15) 0.27660(15) 0.09453(9) 0.0243(4) Uani d 1
H H59 0.7152 0.2176 0.1150 0.029 Uiso calc 1
C C60 0.64317(16) 0.26056(17) 0.02783(10) 0.0319(5) Uani d 1
H H60A 0.6364 0.1908 0.0032 0.038 Uiso calc 1
C C61 0.60640(15) 0.34503(18) -0.00263(9) 0.0321(5) Uani d 1
H H61 0.5732 0.3334 -0.0478 0.039 Uiso calc 1
C C62 0.61833(15) 0.44717(17) 0.03335(9) 0.0275(4) Uani d 1
H H62 0.5944 0.5062 0.0125 0.033 Uiso calc 1
C C63 0.66529(14) 0.46361(15) 0.09990(9) 0.0209(4) Uani d 1
H H63 0.6728 0.5338 0.1241 0.025 Uiso calc 1
C C64 0.57390(14) 0.30980(13) 0.24223(8) 0.0167(3) Uani d 1
C C65 0.45204(13) 0.31176(14) 0.23228(8) 0.0167(3) Uani d 1
C C66 0.37637(14) 0.21202(14) 0.23251(8) 0.0183(3) Uani d 1
H H66 0.4038 0.1464 0.2390 0.022 Uiso calc 1
C C67 0.26196(15) 0.20741(15) 0.22346(8) 0.0224(4) Uani d 1
H H67 0.2114 0.1389 0.2230 0.027 Uiso calc 1
C C68 0.22144(14) 0.30341(15) 0.21500(8) 0.0231(4) Uani d 1
H H68 0.1431 0.3006 0.2085 0.028 Uiso calc 1
C C69 0.29533(15) 0.40294(15) 0.21599(9) 0.0242(4) Uani d 1
H H69 0.2675 0.4687 0.2113 0.029 Uiso calc 1
C C70 0.41020(14) 0.40754(14) 0.22382(9) 0.0209(3) Uani d 1
H H70 0.4603 0.4761 0.2234 0.025 Uiso calc 1
C C71 0.62127(13) 0.46964(14) 0.36107(8) 0.0186(3) Uani d 1
C C72 0.56217(15) 0.38604(16) 0.39288(9) 0.0241(4) Uani d 1
H H72 0.5862 0.3178 0.3951 0.029 Uiso calc 1
C C73 0.46892(16) 0.40155(18) 0.42122(9) 0.0314(4) Uani d 1
H H73 0.4294 0.3441 0.4425 0.038 Uiso calc 1
C C74 0.43352(16) 0.50089(18) 0.41840(10) 0.0348(5) Uani d 1
H H74 0.3686 0.5110 0.4368 0.042 Uiso calc 1
C C75 0.49268(16) 0.58506(17) 0.38882(10) 0.0309(4) Uani d 1
H H75 0.4696 0.6539 0.3879 0.037 Uiso calc 1
C C76 0.58624(15) 0.56964(15) 0.36023(9) 0.0236(4) Uani d 1
H H76 0.6265 0.6281 0.3400 0.028 Uiso calc 1
C C77 0.11978(15) 0.30446(14) 0.44493(8) 0.0205(3) Uani d 1
H H77 0.0424 0.2602 0.4439 0.025 Uiso calc 1

loop_
_atom_site_aniso_label
_atom_site_aniso_U_11
_atom_site_aniso_U_22
_atom_site_aniso_U_33
_atom_site_aniso_U_12
_atom_site_aniso_U_13
_atom_site_aniso_U_23
Cl1 0.0291(2) 0.0325(2) 0.0200(2) 0.00686(19) 0.00626(17) 0.00007(17)
Cl2 0.0420(3) 0.0233(2) 0.0278(2) 0.0111(2) 0.0067(2) 0.00162(18)
Cl3 0.0294(2) 0.0326(2) 0.0252(2) 0.01055(19) 0.00426(18) 0.00915(18)
O1 0.0212(6) 0.0208(6) 0.0213(6) 0.0069(5) 0.0021(5) 0.0029(5)
O2 0.0218(6) 0.0208(6) 0.0250(6) 0.0058(5) 0.0046(5) 0.0082(5)
O3 0.0241(6) 0.0186(6) 0.0236(6) 0.0060(5) 0.0038(5) -0.0009(5)
C1 0.0160(8) 0.0143(8) 0.0158(7) 0.0035(6) 0.0008(6) -0.0004(6)
C2 0.0137(7) 0.0133(7) 0.0154(7) 0.0032(6) 0.0018(6) 0.0012(6)
C3 0.0159(8) 0.0133(7) 0.0140(7) 0.0023(6) 0.0015(6) 0.0008(6)
C4 0.0156(8) 0.0135(7) 0.0151(7) 0.0035(6) 0.0015(6) 0.0004(6)
C5 0.0137(7) 0.0141(7) 0.0156(7) 0.0022(6) 0.0020(6) 0.0012(6)
C6 0.0153(8) 0.0160(8) 0.0171(8) 0.0007(6) 0.0018(6) -0.0003(6)
C7 0.0130(7) 0.0190(8) 0.0163(8) 0.0011(6) 0.0023(6) -0.0013(6)
C8 0.0165(8) 0.0207(8) 0.0180(8) 0.0026(7) 0.0040(6) 0.0018(6)
C9 0.0172(8) 0.0316(10) 0.0132(8) 0.0009(7) 0.0020(6) 0.0014(7)
C10 0.0173(8) 0.0239(9) 0.0194(8) -0.0017(7) 0.0037(7) -0.0070(7)
C11 0.0229(9) 0.0184(8) 0.0253(9) 0.0034(7) 0.0035(7) -0.0028(7)
C12 0.0220(9) 0.0212(9) 0.0184(8) 0.0038(7) -0.0011(7) -0.0017(7)
C13 0.0161(8) 0.0156(8) 0.0128(7) 0.0006(6) -0.0006(6) -0.0009(6)
C14 0.0154(8) 0.0179(8) 0.0146(7) 0.0008(6) 0.0008(6) -0.0016(6)
C15 0.0217(8) 0.0177(8) 0.0160(8) -0.0008(7) 0.0014(6) 0.0000(6)
C16 0.0189(8) 0.0250(9) 0.0193(8) -0.0045(7) 0.0046(7) -0.0003(7)
C17 0.0200(9) 0.0310(10) 0.0250(9) 0.0042(8) 0.0069(7) -0.0041(8)
C18 0.0251(9) 0.0256(9) 0.0290(10) 0.0111(8) 0.0076(8) 0.0045(8)
C19 0.0229(9) 0.0209(9) 0.0214(8) 0.0053(7) 0.0069(7) 0.0038(7)
C20 0.0155(8) 0.0188(8) 0.0112(7) 0.0015(6) 0.0032(6) 0.0000(6)
C21 0.0232(9) 0.0182(8) 0.0204(8) 0.0016(7) 0.0010(7) 0.0029(7)
C22 0.0251(9) 0.0222(9) 0.0266(9) -0.0066(7) 0.0004(7) 0.0012(7)
C23 0.0169(8) 0.0329(10) 0.0195(8) -0.0023(7) -0.0018(7) -0.0013(7)
C24 0.0204(9) 0.0278(10) 0.0217(9) 0.0073(7) -0.0008(7) 0.0014(7)
C25 0.0196(8) 0.0161(8) 0.0212(8) 0.0015(7) 0.0005(7) 0.0000(6)
C26 0.0130(7) 0.0166(8) 0.0191(8) 0.0003(6) 0.0041(6) -0.0012(6)
C27 0.0168(8) 0.0199(8) 0.0176(8) -0.0012(7) 0.0040(6) -0.0018(6)
C28 0.0246(9) 0.0233(9) 0.0226(9) -0.0003(7) 0.0076(7) -0.0040(7)
C29 0.0317(10) 0.0329(11) 0.0215(9) -0.0017(9) 0.0090(8) -0.0082(8)
C30 0.0351(11) 0.0394(11) 0.0154(8) -0.0035(9) 0.0042(8) 0.0014(8)
C31 0.0517(13) 0.0317(11) 0.0207(9) 0.0082(10) -0.0017(9) 0.0041(8)
C32 0.0412(11) 0.0246(9) 0.0188(9) 0.0058(8) 0.0008(8) -0.0020(7)
C33 0.0155(8) 0.0200(8) 0.0145(7) 0.0000(6) 0.0007(6) -0.0006(6)
C34 0.0205(8) 0.0192(8) 0.0206(8) 0.0030(7) 0.0034(7) 0.0013(7)
C35 0.0212(9) 0.0288(10) 0.0231(9) 0.0025(8) 0.0064(7) -0.0025(7)
C36 0.0226(9) 0.0289(10) 0.0195(8) -0.0053(8) 0.0052(7) 0.0014(7)
C37 0.0284(10) 0.0210(9) 0.0225(9) -0.0009(7) 0.0019(7) 0.0058(7)
C38 0.0222(9) 0.0187(8) 0.0218(8) 0.0034(7) 0.0034(7) 0.0014(7)
O4 0.0236(7) 0.0270(7) 0.0284(7) 0.0075(6) 0.0031(5) 0.0085(6)
O5 0.0199(6) 0.0205(6) 0.0314(7) 0.0063(5) 0.0059(5) 0.0015(5)
O6 0.0196(6) 0.0171(6) 0.0333(7) 0.0040(5) 0.0059(5) 0.0045(5)
C39 0.0159(8) 0.0190(8) 0.0183(8) 0.0043(7) 0.0017(6) 0.0023(6)
C40 0.0127(7) 0.0166(8) 0.0174(8) 0.0033(6) 0.0029(6) 0.0016(6)
C41 0.0139(7) 0.0147(8) 0.0187(8) 0.0037(6) 0.0031(6) 0.0012(6)
C42 0.0138(7) 0.0153(8) 0.0178(8) 0.0033(6) 0.0028(6) 0.0025(6)
C43 0.0152(8) 0.0195(8) 0.0168(8) 0.0031(6) 0.0022(6) 0.0031(6)
C44 0.0171(8) 0.0228(9) 0.0159(8) 0.0026(7) 0.0021(6) -0.0004(6)
C45 0.0163(8) 0.0248(9) 0.0136(7) 0.0017(7) 0.0018(6) 0.0000(6)
C46 0.0194(9) 0.0277(9) 0.0214(9) 0.0049(7) 0.0031(7) 0.0011(7)
C47 0.0142(8) 0.0407(11) 0.0232(9) 0.0027(8) 0.0013(7) 0.0009(8)
C48 0.0213(9) 0.0321(10) 0.0173(8) -0.0057(8) 0.0021(7) -0.0014(7)
C49 0.0270(9) 0.0237(9) 0.0218(9) 0.0001(8) 0.0044(7) 0.0015(7)
C50 0.0205(9) 0.0250(9) 0.0210(8) 0.0039(7) 0.0023(7) 0.0009(7)
C51 0.0133(8) 0.0163(8) 0.0189(8) 0.0023(6) 0.0001(6) -0.0023(6)
C52 0.0147(8) 0.0190(8) 0.0157(8) 0.0000(6) 0.0013(6) -0.0031(6)
C53 0.0158(8) 0.0268(9) 0.0223(9) 0.0034(7) 0.0027(7) -0.0023(7)
C54 0.0164(8) 0.0354(10) 0.0227(9) 0.0015(8) 0.0061(7) -0.0042(8)
C55 0.0229(9) 0.0306(10) 0.0209(9) -0.0053(8) 0.0046(7) 0.0007(7)
C56 0.0277(10) 0.0219(9) 0.0233(9) 0.0029(8) 0.0047(7) 0.0020(7)
C57 0.0209(8) 0.0197(8) 0.0214(8) 0.0035(7) 0.0050(7) -0.0019(7)
C58 0.0108(7) 0.0207(8) 0.0197(8) -0.0008(6) 0.0034(6) -0.0010(6)
C59 0.0205(9) 0.0231(9) 0.0274(9) 0.0017(7) 0.0045(7) -0.0041(7)
C60 0.0256(10) 0.0356(11) 0.0280(10) -0.0060(8) 0.0065(8) -0.0115(8)
C61 0.0180(9) 0.0533(13) 0.0182(9) -0.0068(9) 0.0028(7) -0.0029(8)
C62 0.0170(8) 0.0388(11) 0.0251(9) 0.0015(8) 0.0009(7) 0.0082(8)
C63 0.0165(8) 0.0234(9) 0.0218(8) 0.0018(7) 0.0026(7) 0.0015(7)
C64 0.0170(8) 0.0170(8) 0.0157(8) 0.0023(6) 0.0035(6) 0.0009(6)
C65 0.0159(8) 0.0194(8) 0.0138(7) 0.0026(6) 0.0022(6) -0.0020(6)
C66 0.0198(8) 0.0174(8) 0.0172(8) 0.0031(7) 0.0027(6) 0.0005(6)
C67 0.0195(8) 0.0245(9) 0.0207(8) -0.0010(7) 0.0032(7) 0.0009(7)
C68 0.0151(8) 0.0331(10) 0.0196(8) 0.0038(7) 0.0009(7) -0.0006(7)
C69 0.0199(9) 0.0243(9) 0.0284(9) 0.0072(7) 0.0000(7) 0.0006(7)
C70 0.0188(8) 0.0173(8) 0.0248(9) 0.0010(7) 0.0012(7) 0.0002(7)
C71 0.0132(8) 0.0250(9) 0.0156(8) 0.0015(7) 0.0000(6) -0.0004(6)
C72 0.0215(9) 0.0280(10) 0.0212(9) 0.0011(7) 0.0036(7) 0.0022(7)
C73 0.0238(9) 0.0416(12) 0.0248(10) -0.0053(9) 0.0096(8) -0.0014(8)
C74 0.0192(9) 0.0480(13) 0.0333(11) 0.0020(9) 0.0082(8) -0.0152(9)
C75 0.0203(9) 0.0330(11) 0.0366(11) 0.0069(8) 0.0015(8) -0.0129(9)
C76 0.0189(8) 0.0255(9) 0.0237(9) 0.0016(7) 0.0005(7) -0.0025(7)
C77 0.0221(9) 0.0207(8) 0.0187(8) 0.0037(7) 0.0039(7) 0.0019(7)

loop_
_atom_type_symbol
_atom_type_description
_atom_type_scat_dispersion_real
_atom_type_scat_dispersion_imag
_atom_type_scat_source
C C 0.0033 0.0016 'International Tables Vol C Tables 4.2.6.8 and 6.1.1.4'
H H 0.0000 0.0000 'International Tables Vol C Tables 4.2.6.8 and 6.1.1.4'
O O 0.0106 0.0060 'International Tables Vol C Tables 4.2.6.8 and 6.1.1.4'
Cl Cl 0.1484 0.1585 'International Tables Vol C Tables 4.2.6.8 and 6.1.1.4'

loop_
_geom_angle_atom_site_label_1
_geom_angle_atom_site_label_2
_geom_angle_atom_site_label_3
_geom_angle
C1 O1 H1 107.0(14)
O1 C1 C6 105.18(13)
O1 C1 C7 110.79(13)
C6 C1 C7 110.47(13)
O1 C1 C2 110.82(13)
C6 C1 C2 109.22(13)
C7 C1 C2 110.25(13)
C13 C2 C3 108.10(12)
C13 C2 C1 110.13(13)
C3 C2 C1 110.87(13)
C13 C2 H2 109.2
C3 C2 H2 109.2
C1 C2 H2 109.2
C20 C3 C4 110.20(12)
C20 C3 C2 112.14(13)
C4 C3 C2 111.84(12)
C20 C3 H3 107.5
C4 C3 H3 107.5
C2 C3 H3 107.5
C26 C4 C3 107.48(12)
C26 C4 C5 108.31(13)
C3 C4 C5 112.52(13)
C26 C4 H4 109.5
C3 C4 H4 109.5
C5 C4 H4 109.5
C33 C5 C6 113.08(13)
C33 C5 C4 110.73(13)
C6 C5 C4 110.16(13)
C33 C5 H5 107.5
C6 C5 H5 107.5
C4 C5 H5 107.5
C5 C6 C1 111.19(13)
C5 C6 H6A 109.4
C1 C6 H6A 109.4
C5 C6 H6B 109.4
C1 C6 H6B 109.4
H6A C6 H6B 108.0
C8 C7 C12 118.66(15)
C8 C7 C1 120.63(15)
C12 C7 C1 120.69(14)
C7 C8 C9 120.66(16)
C7 C8 H8 119.7
C9 C8 H8 119.7
C10 C9 C8 120.36(16)
C10 C9 H9 119.8
C8 C9 H9 119.8
C9 C10 C11 119.31(16)
C9 C10 H10 120.3
C11 C10 H10 120.3
C12 C11 C10 120.40(17)
C12 C11 H11 119.8
C10 C11 H11 119.8
C11 C12 C7 120.60(16)
C11 C12 H12 119.7
C7 C12 H12 119.7
O2 C13 C14 119.43(14)
O2 C13 C2 117.91(14)
C14 C13 C2 122.66(14)
C19 C14 C15 118.85(15)
C19 C14 C13 123.38(15)
C15 C14 C13 117.77(15)
C16 C15 C14 120.84(16)
C16 C15 H15 119.6
C14 C15 H15 119.6
C15 C16 C17 119.89(16)
C15 C16 H16 120.1
C17 C16 H16 120.1
C18 C17 C16 120.09(17)
C18 C17 H17 120.0
C16 C17 H17 120.0
C17 C18 C19 120.23(17)
C17 C18 H18 119.9
C19 C18 H18 119.9
C18 C19 C14 120.10(16)
C18 C19 H19 120.0
C14 C19 H19 120.0
C21 C20 C25 118.37(15)
C21 C20 C3 120.30(15)
C25 C20 C3 121.30(14)
C20 C21 C22 120.80(16)
C20 C21 H21 119.6
C22 C21 H21 119.6
C23 C22 C21 120.23(16)
C23 C22 H22 119.9
C21 C22 H22 119.9
C22 C23 C24 119.72(16)
C22 C23 H23 120.1
C24 C23 H23 120.1
C23 C24 C25 120.11(17)
C23 C24 H24 119.9
C25 C24 H24 119.9
C24 C25 C20 120.76(16)
C24 C25 H25 119.6
C20 C25 H25 119.6
O3 C26 C27 119.81(15)
O3 C26 C4 118.13(14)
C27 C26 C4 122.06(14)
C32 C27 C28 119.01(16)
C32 C27 C26 123.36(15)
C28 C27 C26 117.62(16)
C29 C28 C27 120.41(18)
C29 C28 H28 119.8
C27 C28 H28 119.8
C30 C29 C28 120.02(18)
C30 C29 H29 120.0
C28 C29 H29 120.0
C29 C30 C31 120.30(18)
C29 C30 H30 119.8
C31 C30 H30 119.8
C30 C31 C32 120.02(19)
C30 C31 H31 120.0
C32 C31 H31 120.0
C27 C32 C31 120.23(18)
C27 C32 H32 119.9
C31 C32 H32 119.9
C34 C33 C38 118.12(15)
C34 C33 C5 120.27(15)
C38 C33 C5 121.58(15)
C35 C34 C33 120.97(16)
C35 C34 H34 119.5
C33 C34 H34 119.5
C36 C35 C34 120.13(17)
C36 C35 H35 119.9
C34 C35 H35 119.9
C37 C36 C35 119.53(16)
C37 C36 H36 120.2
C35 C36 H36 120.2
C36 C37 C38 120.36(17)
C36 C37 H37 119.8
C38 C37 H37 119.8
C37 C38 C33 120.87(17)
C37 C38 H38 119.6
C33 C38 H38 119.6
C39 O4 H39 108(2)
O4 C39 C45 111.15(13)
O4 C39 C44 105.59(13)
C45 C39 C44 112.34(14)
O4 C39 C40 110.67(13)
C45 C39 C40 108.81(13)
C44 C39 C40 108.24(13)
C51 C40 C41 108.41(13)
C51 C40 C39 108.99(13)
C41 C40 C39 111.36(13)
C51 C40 H40 109.4
C41 C40 H40 109.4
C39 C40 H40 109.4
C58 C41 C40 111.34(13)
C58 C41 C42 110.19(13)
C40 C41 C42 111.51(13)
C58 C41 H41 107.9
C40 C41 H41 107.9
C42 C41 H41 107.9
C64 C42 C41 108.40(13)
C64 C42 C43 107.61(13)
C41 C42 C43 112.83(13)
C64 C42 H42 109.3
C41 C42 H42 109.3
C43 C42 H42 109.3
C71 C43 C44 113.54(14)
C71 C43 C42 108.74(13)
C44 C43 C42 110.74(13)
C71 C43 H43 107.9
C44 C43 H43 107.9
C42 C43 H43 107.9
C43 C44 C39 111.37(14)
C43 C44 H44A 109.4
C39 C44 H44A 109.4
C43 C44 H44B 109.4
C39 C44 H44B 109.4
H44A C44 H44B 108.0
C46 C45 C50 118.33(16)
C46 C45 C39 120.43(16)
C50 C45 C39 121.11(15)
C47 C46 C45 120.49(17)
C47 C46 H46 119.8
C45 C46 H46 119.8
C48 C47 C46 120.88(17)
C48 C47 H47 119.6
C46 C47 H47 119.6
C49 C48 C47 118.98(17)
C49 C48 H48 120.5
C47 C48 H48 120.5
C48 C49 C50 120.33(18)
C48 C49 H49 119.8
C50 C49 H49 119.8
C49 C50 C45 120.98(17)
C49 C50 H50 119.5
C45 C50 H50 119.5
O5 C51 C52 119.61(15)
O5 C51 C40 117.85(14)
C52 C51 C40 122.53(14)
C57 C52 C53 119.19(16)
C57 C52 C51 123.26(15)
C53 C52 C51 117.54(15)
C54 C53 C52 120.14(17)
C54 C53 H53 119.9
C52 C53 H53 119.9
C53 C54 C55 120.28(17)
C53 C54 H54 119.9
C55 C54 H54 119.9
C54 C55 C56 120.00(17)
C54 C55 H55 120.0
C56 C55 H55 120.0
C55 C56 C57 120.11(17)
C55 C56 H56 119.9
C57 C56 H56 119.9
C56 C57 C52 120.27(16)
C56 C57 H57 119.9
C52 C57 H57 119.9
C63 C58 C59 118.44(16)
C63 C58 C41 121.02(15)
C59 C58 C41 120.54(16)
C58 C59 C60 120.51(18)
C58 C59 H59 119.7
C60 C59 H59 119.7
C61 C60 C59 120.58(18)
C61 C60 H60A 119.7
C59 C60 H60A 119.7
C60 C61 C62 119.33(18)
C60 C61 H61 120.3
C62 C61 H61 120.3
C61 C62 C63 120.32(18)
C61 C62 H62 119.8
C63 C62 H62 119.8
C58 C63 C62 120.80(17)
C58 C63 H63 119.6
C62 C63 H63 119.6
O6 C64 C65 119.97(15)
O6 C64 C42 118.27(14)
C65 C64 C42 121.71(14)
C70 C65 C66 118.65(15)
C70 C65 C64 123.61(15)
C66 C65 C64 117.73(15)
C67 C66 C65 120.99(16)
C67 C66 H66 119.5
C65 C66 H66 119.5
C66 C67 C68 119.75(16)
C66 C67 H67 120.1
C68 C67 H67 120.1
C69 C68 C67 119.88(16)
C69 C68 H68 120.1
C67 C68 H68 120.1
C68 C69 C70 120.52(17)
C68 C69 H69 119.7
C70 C69 H69 119.7
C69 C70 C65 120.19(16)
C69 C70 H70 119.9
C65 C70 H70 119.9
C76 C71 C72 118.36(16)
C76 C71 C43 121.63(15)
C72 C71 C43 119.71(16)
C73 C72 C71 120.83(18)
C73 C72 H72 119.6
C71 C72 H72 119.6
C74 C73 C72 119.97(18)
C74 C73 H73 120.0
C72 C73 H73 120.0
C75 C74 C73 119.85(18)
C75 C74 H74 120.1
C73 C74 H74 120.1
C74 C75 C76 120.27(19)
C74 C75 H75 119.9
C76 C75 H75 119.9
C71 C76 C75 120.67(18)
C71 C76 H76 119.7
C75 C76 H76 119.7
Cl2 C77 Cl3 110.24(9)
Cl2 C77 Cl1 110.91(9)
Cl3 C77 Cl1 109.92(9)
Cl2 C77 H77 108.6
Cl3 C77 H77 108.6
Cl1 C77 H77 108.6

loop_
_geom_bond_atom_site_label_1
_geom_bond_atom_site_label_2
_geom_bond_distance
Cl1 C77 1.7676(17)
Cl2 C77 1.7600(18)
Cl3 C77 1.7659(18)
O1 C1 1.4336(19)
O1 H1 0.886(15)
O2 C13 1.2315(19)
O3 C26 1.225(2)
C1 C6 1.534(2)
C1 C7 1.536(2)
C1 C2 1.559(2)
C2 C13 1.527(2)
C2 C3 1.549(2)
C2 H2 1.0000
C3 C20 1.524(2)
C3 C4 1.548(2)
C3 H3 1.0000
C4 C26 1.530(2)
C4 C5 1.551(2)
C4 H4 1.0000
C5 C33 1.522(2)
C5 C6 1.534(2)
C5 H5 1.0000
C6 H6A 0.9900
C6 H6B 0.9900
C7 C8 1.394(2)
C7 C12 1.396(2)
C8 C9 1.397(2)
C8 H8 0.9500
C9 C10 1.384(3)
C9 H9 0.9500
C10 C11 1.394(2)
C10 H10 0.9500
C11 C12 1.392(2)
C11 H11 0.9500
C12 H12 0.9500
C13 C14 1.488(2)
C14 C19 1.395(2)
C14 C15 1.404(2)
C15 C16 1.377(2)
C15 H15 0.9500
C16 C17 1.389(3)
C16 H16 0.9500
C17 C18 1.386(3)
C17 H17 0.9500
C18 C19 1.392(2)
C18 H18 0.9500
C19 H19 0.9500
C20 C21 1.393(2)
C20 C25 1.394(2)
C21 C22 1.393(2)
C21 H21 0.9500
C22 C23 1.379(3)
C22 H22 0.9500
C23 C24 1.386(3)
C23 H23 0.9500
C24 C25 1.392(2)
C24 H24 0.9500
C25 H25 0.9500
C26 C27 1.497(2)
C27 C32 1.388(3)
C27 C28 1.401(2)
C28 C29 1.390(3)
C28 H28 0.9500
C29 C30 1.376(3)
C29 H29 0.9500
C30 C31 1.385(3)
C30 H30 0.9500
C31 C32 1.395(3)
C31 H31 0.9500
C32 H32 0.9500
C33 C34 1.395(2)
C33 C38 1.396(2)
C34 C35 1.393(2)
C34 H34 0.9500
C35 C36 1.388(3)
C35 H35 0.9500
C36 C37 1.382(3)
C36 H36 0.9500
C37 C38 1.392(2)
C37 H37 0.9500
C38 H38 0.9500
O4 C39 1.441(2)
O4 H39 0.911(18)
O5 C51 1.229(2)
O6 C64 1.226(2)
C39 C45 1.532(2)
C39 C44 1.537(2)
C39 C40 1.562(2)
C40 C51 1.523(2)
C40 C41 1.542(2)
C40 H40 1.0000
C41 C58 1.521(2)
C41 C42 1.544(2)
C41 H41 1.0000
C42 C64 1.536(2)
C42 C43 1.558(2)
C42 H42 1.0000
C43 C71 1.520(2)
C43 C44 1.533(2)
C43 H43 1.0000
C44 H44A 0.9900
C44 H44B 0.9900
C45 C46 1.394(2)
C45 C50 1.396(2)
C46 C47 1.389(3)
C46 H46 0.9500
C47 C48 1.388(3)
C47 H47 0.9500
C48 C49 1.388(3)
C48 H48 0.9500
C49 C50 1.390(2)
C49 H49 0.9500
C50 H50 0.9500
C51 C52 1.493(2)
C52 C57 1.393(2)
C52 C53 1.405(2)
C53 C54 1.384(3)
C53 H53 0.9500
C54 C55 1.386(3)
C54 H54 0.9500
C55 C56 1.389(3)
C55 H55 0.9500
C56 C57 1.390(2)
C56 H56 0.9500
C57 H57 0.9500
C58 C63 1.391(2)
C58 C59 1.394(2)
C59 C60 1.396(3)
C59 H59 0.9500
C60 C61 1.378(3)
C60 H60A 0.9500
C61 C62 1.387(3)
C61 H61 0.9500
C62 C63 1.393(2)
C62 H62 0.9500
C63 H63 0.9500
C64 C65 1.493(2)
C65 C70 1.396(2)
C65 C66 1.398(2)
C66 C67 1.386(2)
C66 H66 0.9500
C67 C68 1.390(3)
C67 H67 0.9500
C68 C69 1.382(3)
C68 H68 0.9500
C69 C70 1.392(2)
C69 H69 0.9500
C70 H70 0.9500
C71 C76 1.389(3)
C71 C72 1.400(2)
C72 C73 1.388(3)
C72 H72 0.9500
C73 C74 1.386(3)
C73 H73 0.9500
C74 C75 1.379(3)
C74 H74 0.9500
C75 C76 1.394(3)
C75 H75 0.9500
C76 H76 0.9500
C77 H77 1.0000

loop_
_geom_hbond_atom_site_label_D
_geom_hbond_atom_site_label_H
_geom_hbond_atom_site_label_A
_geom_hbond_distance_DH
_geom_hbond_distance_HA
_geom_hbond_distance_DA
_geom_hbond_angle_DHA
O1 H1 O2 0.886(15) 1.945(18) 2.7078(17) 143.4(19)
O4 H39 O5 0.911(18) 2.00(2) 2.7776(18) 142(3)

loop_
_geom_torsion_atom_site_label_1
_geom_torsion_atom_site_label_2
_geom_torsion_atom_site_label_3
_geom_torsion_atom_site_label_4
_geom_torsion
O1 C1 C2 C13 62.01(16)
C6 C1 C2 C13 177.42(13)
C7 C1 C2 C13 -61.02(17)
O1 C1 C2 C3 -57.59(16)
C6 C1 C2 C3 57.83(16)
C7 C1 C2 C3 179.38(12)
C13 C2 C3 C20 61.34(16)
C1 C2 C3 C20 -177.85(13)
C13 C2 C3 C4 -174.28(13)
C1 C2 C3 C4 -53.47(17)
C20 C3 C4 C26 -63.92(16)
C2 C3 C4 C26 170.63(13)
C20 C3 C4 C5 176.94(13)
C2 C3 C4 C5 51.48(17)
C26 C4 C5 C33 62.12(17)
C3 C4 C5 C33 -179.22(13)
C26 C4 C5 C6 -172.05(13)
C3 C4 C5 C6 -53.39(17)
C33 C5 C6 C1 -176.90(13)
C4 C5 C6 C1 58.60(17)
O1 C1 C6 C5 58.00(16)
C7 C1 C6 C5 177.59(13)
C2 C1 C6 C5 -60.99(17)
O1 C1 C7 C8 -1.4(2)
C6 C1 C7 C8 -117.51(16)
C2 C1 C7 C8 121.68(16)
O1 C1 C7 C12 177.14(14)
C6 C1 C7 C12 61.00(19)
C2 C1 C7 C12 -59.81(19)
C12 C7 C8 C9 0.0(2)
C1 C7 C8 C9 178.55(15)
C7 C8 C9 C10 0.4(2)
C8 C9 C10 C11 -0.5(2)
C9 C10 C11 C12 0.2(3)
C10 C11 C12 C7 0.3(3)
C8 C7 C12 C11 -0.4(2)
C1 C7 C12 C11 -178.90(15)
C3 C2 C13 O2 67.69(18)
C1 C2 C13 O2 -53.57(19)
C3 C2 C13 C14 -111.15(16)
C1 C2 C13 C14 127.58(15)
O2 C13 C14 C19 174.99(16)
C2 C13 C14 C19 -6.2(2)
O2 C13 C14 C15 -4.4(2)
C2 C13 C14 C15 174.38(14)
C19 C14 C15 C16 0.8(2)
C13 C14 C15 C16 -179.75(15)
C14 C15 C16 C17 -0.6(3)
C15 C16 C17 C18 0.0(3)
C16 C17 C18 C19 0.4(3)
C17 C18 C19 C14 -0.2(3)
C15 C14 C19 C18 -0.4(3)
C13 C14 C19 C18 -179.82(16)
C4 C3 C20 C21 111.65(16)
C2 C3 C20 C21 -123.06(16)
C4 C3 C20 C25 -66.28(19)
C2 C3 C20 C25 59.00(19)
C25 C20 C21 C22 -0.4(2)
C3 C20 C21 C22 -178.38(16)
C20 C21 C22 C23 -0.4(3)
C21 C22 C23 C24 0.5(3)
C22 C23 C24 C25 0.1(3)
C23 C24 C25 C20 -0.8(3)
C21 C20 C25 C24 1.0(2)
C3 C20 C25 C24 178.97(15)
C3 C4 C26 O3 -56.54(18)
C5 C4 C26 O3 65.27(18)
C3 C4 C26 C27 123.84(15)
C5 C4 C26 C27 -114.35(16)
O3 C26 C27 C32 171.04(17)
C4 C26 C27 C32 -9.4(2)
O3 C26 C27 C28 -7.4(2)
C4 C26 C27 C28 172.22(15)
C32 C27 C28 C29 -0.8(3)
C26 C27 C28 C29 177.74(16)
C27 C28 C29 C30 0.1(3)
C28 C29 C30 C31 0.2(3)
C29 C30 C31 C32 0.0(3)
C28 C27 C32 C31 1.0(3)
C26 C27 C32 C31 -177.40(18)
C30 C31 C32 C27 -0.7(3)
C6 C5 C33 C34 128.65(16)
C4 C5 C33 C34 -107.16(17)
C6 C5 C33 C38 -53.2(2)
C4 C5 C33 C38 70.99(19)
C38 C33 C34 C35 -0.7(2)
C5 C33 C34 C35 177.48(16)
C33 C34 C35 C36 -0.2(3)
C34 C35 C36 C37 1.1(3)
C35 C36 C37 C38 -1.0(3)
C36 C37 C38 C33 0.1(3)
C34 C33 C38 C37 0.8(3)
C5 C33 C38 C37 -177.39(16)
O4 C39 C40 C51 -63.60(16)
C45 C39 C40 C51 58.80(17)
C44 C39 C40 C51 -178.86(13)
O4 C39 C40 C41 55.94(17)
C45 C39 C40 C41 178.34(13)
C44 C39 C40 C41 -59.32(17)
C51 C40 C41 C58 -61.97(17)
C39 C40 C41 C58 178.14(13)
C51 C40 C41 C42 174.51(13)
C39 C40 C41 C42 54.62(17)
C58 C41 C42 C64 66.24(16)
C40 C41 C42 C64 -169.59(13)
C58 C41 C42 C43 -174.68(13)
C40 C41 C42 C43 -50.52(18)
C64 C42 C43 C71 -63.38(17)
C41 C42 C43 C71 177.09(13)
C64 C42 C43 C44 171.20(13)
C41 C42 C43 C44 51.67(18)
C71 C43 C44 C39 179.81(13)
C42 C43 C44 C39 -57.52(18)
O4 C39 C44 C43 -57.54(17)
C45 C39 C44 C43 -178.84(13)
C40 C39 C44 C43 61.00(17)
O4 C39 C45 C46 19.3(2)
C44 C39 C45 C46 137.33(16)
C40 C39 C45 C46 -102.85(17)
O4 C39 C45 C50 -164.96(15)
C44 C39 C45 C50 -46.9(2)
C40 C39 C45 C50 72.93(19)
C50 C45 C46 C47 -0.2(3)
C39 C45 C46 C47 175.67(16)
C45 C46 C47 C48 0.0(3)
C46 C47 C48 C49 0.6(3)
C47 C48 C49 C50 -1.1(3)
C48 C49 C50 C45 0.9(3)
C46 C45 C50 C49 -0.2(3)
C39 C45 C50 C49 -176.11(15)
C41 C40 C51 O5 -57.49(19)
C39 C40 C51 O5 63.87(18)
C41 C40 C51 C52 123.34(16)
C39 C40 C51 C52 -115.30(16)
O5 C51 C52 C57 173.65(16)
C40 C51 C52 C57 -7.2(2)
O5 C51 C52 C53 -4.9(2)
C40 C51 C52 C53 174.24(15)
C57 C52 C53 C54 0.4(2)
C51 C52 C53 C54 179.05(15)
C52 C53 C54 C55 -0.8(3)
C53 C54 C55 C56 0.1(3)
C54 C55 C56 C57 1.0(3)
C55 C56 C57 C52 -1.4(3)
C53 C52 C57 C56 0.7(2)
C51 C52 C57 C56 -177.87(16)
C40 C41 C58 C63 -57.98(19)
C42 C41 C58 C63 66.28(19)
C40 C41 C58 C59 121.41(16)
C42 C41 C58 C59 -114.33(17)
C63 C58 C59 C60 -0.7(3)
C41 C58 C59 C60 179.89(16)
C58 C59 C60 C61 -0.2(3)
C59 C60 C61 C62 1.1(3)
C60 C61 C62 C63 -1.1(3)
C59 C58 C63 C62 0.7(2)
C41 C58 C63 C62 -179.91(15)
C61 C62 C63 C58 0.2(3)
C41 C42 C64 O6 48.02(19)
C43 C42 C64 O6 -74.30(18)
C41 C42 C64 C65 -134.31(15)
C43 C42 C64 C65 103.37(16)
O6 C64 C65 C70 -178.63(16)
C42 C64 C65 C70 3.7(2)
O6 C64 C65 C66 2.3(2)
C42 C64 C65 C66 -175.29(14)
C70 C65 C66 C67 1.0(2)
C64 C65 C66 C67 -179.89(15)
C65 C66 C67 C68 -1.0(3)
C66 C67 C68 C69 -0.3(3)
C67 C68 C69 C70 1.6(3)
C68 C69 C70 C65 -1.5(3)
C66 C65 C70 C69 0.2(2)
C64 C65 C70 C69 -178.84(16)
C44 C43 C71 C76 46.3(2)
C42 C43 C71 C76 -77.49(19)
C44 C43 C71 C72 -140.13(16)
C42 C43 C71 C72 96.10(18)
C76 C71 C72 C73 1.8(3)
C43 C71 C72 C73 -171.96(16)
C71 C72 C73 C74 -0.2(3)
C72 C73 C74 C75 -1.5(3)
C73 C74 C75 C76 1.7(3)
C72 C71 C76 C75 -1.7(3)
C43 C71 C76 C75 171.95(16)
C74 C75 C76 C71 0.0(3)

_cod_database_fobs_code 2019963
